data_2000004
loop_
_publ_author_name
'Bieber, L. W.'
'Leblanc, M.'

_publ_section_title
;
 Room-temperature structure of cordiaquinone B
;
_journal_issue 5
_journal_name_full
;
 Acta Crystallographica, Section C: Crystal Structure Communications
;
_journal_page_first 911
_journal_page_last 913
_journal_paper_doi 10.1107/s0108270189012023
_journal_volume 46
_journal_year 1990
_chemical_formula_sum 'C21 H24 O3'
_chemical_melting_point 405
_space_group_IT_number 4
_symmetry_cell_setting monoclinic
_symmetry_space_group_name_Hall 'P 2yb'
_symmetry_space_group_name_H-M 'P 1 21 1'
_cell_angle_alpha 90
_cell_angle_beta 100.24(1)
_cell_angle_gamma 90
_cell_formula_units_Z 2
_cell_length_a 7.729(1)
_cell_length_b 7.180(1)
_cell_length_c 16.206(3)
_cell_volume 885.014
_exptl_crystal_colour 'light yellow'
_exptl_crystal_density_diffrn 1.21
_refine_ls_R_factor_gt 0.038
_refine_ls_wR_factor_gt 0.038
_cod_original_sg_symbol_H-M 'P 21'
_cod_database_code 2000004

loop_
_symmetry_equiv_pos_site_id
_symmetry_equiv_pos_as_xyz
1 x,y,z
2 -x,1/2+y,-z

loop_
_atom_site_label
_atom_site_type_symbol
_atom_site_fract_x
_atom_site_fract_y
_atom_site_fract_z
O1 O -0.4333(3) 0.2733(3) 0.5427(2)
O2 O -0.1072(3) 0.5711(4) -0.0343(2)
O3 O 0.5161(3) 0.7973(4) 0.1262(2)
C1 C -0.4616(3) 0.31790 0.4686(2)
C2 C -0.3138(3) 0.3867(4) 0.4257(2)
C3 C -0.3211(3) 0.2882(4) 0.3385(2)
C4 C -0.5064(3) 0.3236(4) 0.2867(2)
C5 C -0.6498(3) 0.2408(4) 0.3296(2)
C6 C -0.6426(3) 0.3195(4) 0.4174(2)
C7 C -0.1766(3) 0.3711(4) 0.2944(2)
C8 C -0.1847(3) 0.5818(4) 0.2768(2)
C9 C -0.0441(3) 0.6365(4) 0.2284(2)
C10 C 0.1153(3) 0.7092(4) 0.2679(2)
C11 C 0.2510(3) 0.7436(4) 0.2237(2)
C12 C 0.2271(3) 0.7048(4) 0.1392(2)
C13 C 0.0652(3) 0.6380(4) 0.0977(2)
C14 C -0.0696(3) 0.6061(4) 0.1420(2)
C15 C 0.0379(4) 0.6048(4) 0.0057(2)
C16 C 0.1959(4) 0.6099(4) -0.0349(2)
C17 C 0.3482(4) 0.6682(4) 0.0049(2)
C18 C 0.3751(4) 0.7297(4) 0.0921(2)
C19 C -0.1357(3) 0.3750(4) 0.4843(2)
C20 C -0.2825(3) 0.0791(4) 0.3505(2)
C21 C -0.5311(4) 0.2582(4) 0.1948(2)
H1 H -0.3324(3) 0.5331(4) 0.4116(2)
H2 H -0.5189(3) 0.4734(4) 0.2844(2)
H3 H -0.6326(3) 0.0916(4) 0.3339(2)
H4 H -0.7766(3) 0.2723(4) 0.2923(2)
H5 H -0.7275(3) 0.2371(4) 0.4492(2)
H6 H -0.6892(3) 0.4616(4) 0.4120(2)
H7 H -0.1842(3) 0.3007(4) 0.2350(2)
H8 H -0.0513(3) 0.3420(4) 0.3334(2)
H9 H -0.1653(3) 0.6565(4) 0.3356(2)
H10 H -0.3118(3) 0.6165(4) 0.2408(2)
H11 H 0.1345(3) 0.7398(4) 0.3342(2)
H12 H 0.3743(3) 0.8003(4) 0.2556(2)
H13 H -0.1955(3) 0.5574(4) 0.1094(2)
H14 H 0.1848(4) 0.5638(4) -0.0990(2)
H15 H 0.4581(4) 0.6712(4) -0.0279(2)
H16 H -0.0339(3) 0.4247(4) 0.4520(2)
H17 H -0.1091(3) 0.2321(4) 0.5033(2)
H18 H -0.1384(3) 0.4600(4) 0.5390(2)
H19 H -0.3808(3) 0.0157(4) 0.3812(2)
H20 H -0.1542(3) 0.0603(4) 0.3886(2)
H21 H -0.2853(3) 0.0143(4) 0.2901(2)
H22 H -0.4291(4) 0.3177(4) 0.1653(2)
H23 H -0.6580(4) 0.3031(4) 0.1619(2)
H24 H -0.5234(4) 0.1081(4) 0.1929(2)

loop_
_atom_type_symbol
_atom_type_radius_bond
C 0.68
H 0.23
O 0.68
